data_7716341
loop_
_publ_author_name
'Nayab, Saira'
'Jan, Kalsoom'
'Kim, Seung-Hyeon'
'Kim, Sa-Hyun'
'Shams, Dilawar Farhan'
'Son, Younghu'
'Yoon, Minyoung'
'Lee, Hyosun'

_publ_section_title
;
 Insight into the inhibitory potential of metal complexes supported by
 (<i>E</i>)-2-morpholino-<i>N</i>-(thiophen-2-ylmethylene)ethanamine:
 synthesis, structural properties, biological evaluation and docking
 studies.
;
_journal_issue 27
_journal_name_full 'Dalton transactions (Cambridge, England : 2003)'
_journal_page_first 11295
_journal_page_last 11309
_journal_paper_doi 10.1039/d4dt00362d
_journal_volume 53
_journal_year 2024
_chemical_formula_moiety 'C11 H16 Cl2 Co N2 O S'
_chemical_formula_sum 'C11 H16 Cl2 Co N2 O S'
_chemical_formula_weight 354.15
_chemical_name_systematic Co-TEM
_space_group_crystal_system triclinic
_space_group_IT_number 2
_space_group_name_Hall '-P 1'
_space_group_name_H-M_alt 'P -1'
_atom_sites_solution_hydrogens geom
_atom_sites_solution_primary dual
_audit_creation_method SHELXL-2019/3
_audit_update_record
;
2024-01-26 deposited with the CCDC.	2024-05-20 downloaded from the CCDC.
;
_cell_angle_alpha 90.781(4)
_cell_angle_beta 108.380(5)
_cell_angle_gamma 90.619(3)
_cell_formula_units_Z 2
_cell_length_a 8.4030(4)
_cell_length_b 9.2421(3)
_cell_length_c 9.9135(6)
_cell_measurement_reflns_used 4882
_cell_measurement_temperature 293(2)
_cell_measurement_theta_max 29.4910
_cell_measurement_theta_min 2.1980
_cell_volume 730.46(6)
_computing_cell_refinement 'CrysAlisPro 1.171.42.99a (Rigaku OD, 2023)'
_computing_data_collection 'CrysAlisPro 1.171.42.99a (Rigaku OD, 2023)'
_computing_data_reduction 'CrysAlisPro 1.171.42.99a (Rigaku OD, 2023)'
_computing_molecular_graphics ORTEP
_computing_publication_material CIFTAB
_computing_structure_refinement 'SHELXL-2019/2 (Sheldrick, 2019)'
_computing_structure_solution 'SHELXT 2018/2 (Sheldrick, 2018)'
_diffrn_ambient_temperature 293(2)
_diffrn_measured_fraction_theta_full 0.993
_diffrn_measured_fraction_theta_max 0.932
_diffrn_measurement_device_type 'CPAD detector'
_diffrn_measurement_method 'phi and omega scans'
_diffrn_radiation_type MoK\a
_diffrn_radiation_wavelength 0.71073
_diffrn_reflns_av_R_equivalents 0.0440
_diffrn_reflns_av_unetI/netI 0.0432
_diffrn_reflns_Laue_measured_fraction_full 0.993
_diffrn_reflns_Laue_measured_fraction_max 0.932
_diffrn_reflns_limit_h_max 11
_diffrn_reflns_limit_h_min -11
_diffrn_reflns_limit_k_max 13
_diffrn_reflns_limit_k_min -13
_diffrn_reflns_limit_l_max 13
_diffrn_reflns_limit_l_min -13
_diffrn_reflns_number 12627
_diffrn_reflns_point_group_measured_fraction_full 0.993
_diffrn_reflns_point_group_measured_fraction_max 0.932
_diffrn_reflns_theta_full 25.242
_diffrn_reflns_theta_max 30.661
_diffrn_reflns_theta_min 2.165
_diffrn_source 'Microfocus x-ray tube'
_exptl_absorpt_coefficient_mu 1.672
_exptl_absorpt_correction_T_max 1.00000
_exptl_absorpt_correction_T_min 0.66156
_exptl_absorpt_correction_type multi-scan
_exptl_absorpt_process_details SADABS
_exptl_crystal_colour purple
_exptl_crystal_density_diffrn 1.610
_exptl_crystal_description rod
_exptl_crystal_F_000 362
_exptl_crystal_recrystallization_method 'Re-crystallisation from solvent'
_exptl_crystal_size_max 0.143
_exptl_crystal_size_mid 0.121
_exptl_crystal_size_min 0.089
_refine_diff_density_max 0.708
_refine_diff_density_min -0.868
_refine_diff_density_rms 0.095
_refine_ls_extinction_method none
_refine_ls_goodness_of_fit_ref 1.062
_refine_ls_hydrogen_treatment constr
_refine_ls_matrix_type full
_refine_ls_number_parameters 163
_refine_ls_number_reflns 4210
_refine_ls_number_restraints 0
_refine_ls_restrained_S_all 1.062
_refine_ls_R_factor_all 0.0654
_refine_ls_R_factor_gt 0.0450
_refine_ls_shift/su_max 0.001
_refine_ls_shift/su_mean 0.000
_refine_ls_structure_factor_coef Fsqd
_refine_ls_weighting_details 'w=1/[\s^2^(Fo^2^)+(0.0699P)^2^+0.0883P] where P=(Fo^2^+2Fc^2^)/3'
_refine_ls_weighting_scheme calc
_refine_ls_wR_factor_gt 0.1171
_refine_ls_wR_factor_ref 0.1289
_reflns_Friedel_coverage 0.000
_reflns_number_gt 3131
_reflns_number_total 4210
_reflns_threshold_expression 'I > 2\s(I)'
_cod_data_source_file d4dt00362d2.cif
_cod_data_source_block Co-TEM
_cod_depositor_comments
;
The following automatic conversions were performed:

data item '_exptl_absorpt_correction_type' value 'MULTI-SCAN' was
changed to 'multi-scan' in accordance with the
/home/data/users/saulius/crontab/automatic-downloads/rss-feeds/RSC/lib/dictionaries/cif_core.dic
dictionary named 'cif_core.dic' version 2.4.2 last updated on
2011-04-26.

Automatic conversion script
Id: cif_fix_values 8170 2020-07-09 18:12:32Z antanas 

 Adding full bibliography for 7716340--7716342.cif.
;
_cod_database_code 7716341
_shelx_shelxl_version_number 2019/3
_shelx_space_group_comment
;
The symmetry employed for this shelxl refinement is uniquely defined
by the following loop, which should always be used as a source of
symmetry information in preference to the above space-group names.
They are only intended as comments.
;
_shelx_estimated_absorpt_t_min 0.796
_shelx_estimated_absorpt_t_max 0.865

loop_
_space_group_symop_operation_xyz
'x, y, z'
'-x, -y, -z'

loop_
_atom_site_label
_atom_site_type_symbol
_atom_site_fract_x
_atom_site_fract_y
_atom_site_fract_z
_atom_site_U_iso_or_equiv
_atom_site_adp_type
_atom_site_occupancy
_atom_site_site_symmetry_order
_atom_site_calc_flag
_atom_site_refinement_flags_posn
_atom_site_refinement_flags_adp
_atom_site_refinement_flags_occupancy
_atom_site_disorder_assembly
_atom_site_disorder_group
Co1 Co 0.50472(4) 0.34203(3) 0.25922(3) 0.03440(12) Uani 1 1 d . . . . .
Cl1 Cl 0.60956(9) 0.30993(9) 0.49206(7) 0.05289(19) Uani 1 1 d . . . . .
S1 S 0.81389(11) 0.59581(9) 0.33305(11) 0.0657(2) Uani 1 1 d . . . . .
O1 O 0.2101(3) -0.0355(2) 0.1654(3) 0.0621(6) Uani 1 1 d . . . . .
N1 N 0.4137(3) 0.5413(2) 0.1945(2) 0.0367(4) Uani 1 1 d . . . . .
C1 C 0.4768(3) 0.6693(3) 0.2064(3) 0.0400(5) Uani 1 1 d . . . . .
H1 H 0.401522 0.743649 0.173415 0.048 Uiso 1 1 calc R U . . .
Cl2 Cl 0.66269(11) 0.24471(8) 0.13998(9) 0.0577(2) Uani 1 1 d . . . . .
N2 N 0.2490(3) 0.2742(2) 0.2065(2) 0.0349(4) Uani 1 1 d . . . . .
C2 C 0.6502(3) 0.7115(3) 0.2648(3) 0.0427(6) Uani 1 1 d . . . . .
C3 C 0.7084(4) 0.8543(3) 0.2773(3) 0.0525(7) Uani 1 1 d . . . . .
H3 H 0.639123 0.933076 0.246748 0.063 Uiso 1 1 calc R U . . .
C4 C 0.8781(5) 0.8661(4) 0.3393(4) 0.0732(10) Uani 1 1 d . . . . .
H4 H 0.936578 0.953999 0.355446 0.088 Uiso 1 1 calc R U . . .
C5 C 0.9526(4) 0.7360(5) 0.3750(4) 0.0740(10) Uani 1 1 d . . . . .
H5 H 1.067388 0.725404 0.417842 0.089 Uiso 1 1 calc R U . . .
C6 C 0.2293(3) 0.5297(3) 0.1331(3) 0.0450(6) Uani 1 1 d . . . . .
H6A H 0.198391 0.503545 0.032938 0.054 Uiso 1 1 calc R U . . .
H6B H 0.179173 0.621828 0.142158 0.054 Uiso 1 1 calc R U . . .
C7 C 0.1670(3) 0.4146(3) 0.2124(3) 0.0422(6) Uani 1 1 d . . . . .
H7A H 0.190405 0.445264 0.310763 0.051 Uiso 1 1 calc R U . . .
H7B H 0.046461 0.402544 0.170606 0.051 Uiso 1 1 calc R U . . .
C8 C 0.1758(4) 0.2043(3) 0.0635(3) 0.0453(6) Uani 1 1 d . . . . .
H8A H 0.202645 0.262635 -0.007253 0.054 Uiso 1 1 calc R U . . .
H8B H 0.054712 0.198906 0.039647 0.054 Uiso 1 1 calc R U . . .
C9 C 0.2435(4) 0.0533(3) 0.0606(3) 0.0554(7) Uani 1 1 d . . . . .
H9A H 0.192303 0.009449 -0.032769 0.066 Uiso 1 1 calc R U . . .
H9B H 0.363634 0.059398 0.077727 0.066 Uiso 1 1 calc R U . . .
C11 C 0.2125(4) 0.1760(3) 0.3114(3) 0.0454(6) Uani 1 1 d . . . . .
H11A H 0.092160 0.167855 0.292340 0.055 Uiso 1 1 calc R U . . .
H11B H 0.261690 0.216210 0.406563 0.055 Uiso 1 1 calc R U . . .
C10 C 0.2825(4) 0.0288(3) 0.3026(4) 0.0568(8) Uani 1 1 d . . . . .
H10A H 0.403027 0.036962 0.323381 0.068 Uiso 1 1 calc R U . . .
H10B H 0.260440 -0.032845 0.373338 0.068 Uiso 1 1 calc R U . . .

loop_
_atom_site_aniso_label
_atom_site_aniso_U_11
_atom_site_aniso_U_22
_atom_site_aniso_U_33
_atom_site_aniso_U_23
_atom_site_aniso_U_13
_atom_site_aniso_U_12
Co1 0.0356(2) 0.02811(18) 0.0381(2) 0.00548(12) 0.00932(14) 0.00578(13)
Cl1 0.0485(4) 0.0648(5) 0.0392(4) 0.0104(3) 0.0045(3) 0.0031(3)
S1 0.0465(4) 0.0477(5) 0.0982(7) 0.0078(4) 0.0159(4) 0.0058(3)
O1 0.0742(15) 0.0284(10) 0.0800(16) 0.0014(10) 0.0192(12) -0.0049(9)
N1 0.0372(11) 0.0280(10) 0.0415(11) 0.0063(8) 0.0073(8) 0.0044(8)
C1 0.0446(14) 0.0291(12) 0.0450(14) 0.0061(10) 0.0119(11) 0.0061(10)
Cl2 0.0676(5) 0.0489(4) 0.0677(5) -0.0025(3) 0.0369(4) 0.0088(3)
N2 0.0383(11) 0.0287(10) 0.0358(10) 0.0015(8) 0.0089(8) 0.0006(8)
C2 0.0423(14) 0.0362(13) 0.0508(15) 0.0052(11) 0.0161(11) 0.0010(11)
C3 0.0518(17) 0.0379(14) 0.071(2) 0.0105(13) 0.0239(15) 0.0000(12)
C4 0.071(2) 0.067(2) 0.083(3) -0.0016(19) 0.029(2) -0.0351(19)
C5 0.0393(17) 0.088(3) 0.094(3) 0.004(2) 0.0201(17) -0.0067(17)
C6 0.0382(14) 0.0297(12) 0.0568(16) 0.0073(11) -0.0001(11) 0.0062(10)
C7 0.0324(13) 0.0343(13) 0.0558(16) -0.0014(11) 0.0081(11) 0.0044(10)
C8 0.0531(16) 0.0344(13) 0.0413(14) -0.0019(10) 0.0047(12) -0.0036(11)
C9 0.066(2) 0.0372(15) 0.0589(18) -0.0083(13) 0.0143(15) -0.0018(13)
C11 0.0451(15) 0.0436(15) 0.0497(15) 0.0089(11) 0.0176(12) -0.0032(12)
C10 0.0613(19) 0.0418(16) 0.069(2) 0.0208(14) 0.0212(16) 0.0046(14)

loop_
_atom_type_symbol
_atom_type_description
_atom_type_scat_dispersion_real
_atom_type_scat_dispersion_imag
_atom_type_scat_source
C C 0.0033 0.0016 'International Tables Vol C Tables 4.2.6.8 and 6.1.1.4'
H H 0.0000 0.0000 'International Tables Vol C Tables 4.2.6.8 and 6.1.1.4'
N N 0.0061 0.0033 'International Tables Vol C Tables 4.2.6.8 and 6.1.1.4'
O O 0.0106 0.0060 'International Tables Vol C Tables 4.2.6.8 and 6.1.1.4'
S S 0.1246 0.1234 'International Tables Vol C Tables 4.2.6.8 and 6.1.1.4'
Cl Cl 0.1484 0.1585 'International Tables Vol C Tables 4.2.6.8 and 6.1.1.4'
Co Co 0.3494 0.9721 'International Tables Vol C Tables 4.2.6.8 and 6.1.1.4'

loop_
_geom_angle_atom_site_label_1
_geom_angle_atom_site_label_2
_geom_angle_atom_site_label_3
_geom_angle
_geom_angle_site_symmetry_1
_geom_angle_site_symmetry_3
_geom_angle_publ_flag
N1 Co1 N2 85.90(8) . . ?
N1 Co1 Cl1 116.91(6) . . ?
N2 Co1 Cl1 104.53(6) . . ?
N1 Co1 Cl2 115.40(7) . . ?
N2 Co1 Cl2 118.77(6) . . ?
Cl1 Co1 Cl2 112.52(3) . . ?
C5 S1 C2 91.16(17) . . ?
C10 O1 C9 109.9(2) . . ?
C1 N1 C6 116.1(2) . . ?
C1 N1 Co1 134.93(19) . . ?
C6 N1 Co1 108.68(15) . . ?
N1 C1 C2 127.6(2) . . ?
N1 C1 H1 116.2 . . ?
C2 C1 H1 116.2 . . ?
C7 N2 C11 108.3(2) . . ?
C7 N2 C8 110.2(2) . . ?
C11 N2 C8 107.0(2) . . ?
C7 N2 Co1 100.92(14) . . ?
C11 N2 Co1 114.54(16) . . ?
C8 N2 Co1 115.53(16) . . ?
C3 C2 C1 124.0(3) . . ?
C3 C2 S1 110.5(2) . . ?
C1 C2 S1 125.5(2) . . ?
C4 C3 C2 112.7(3) . . ?
C4 C3 H3 123.6 . . ?
C2 C3 H3 123.6 . . ?
C5 C4 C3 113.0(3) . . ?
C5 C4 H4 123.5 . . ?
C3 C4 H4 123.5 . . ?
C4 C5 S1 112.7(3) . . ?
C4 C5 H5 123.7 . . ?
S1 C5 H5 123.7 . . ?
N1 C6 C7 108.3(2) . . ?
N1 C6 H6A 110.0 . . ?
C7 C6 H6A 110.0 . . ?
N1 C6 H6B 110.0 . . ?
C7 C6 H6B 110.0 . . ?
H6A C6 H6B 108.4 . . ?
N2 C7 C6 111.0(2) . . ?
N2 C7 H7A 109.4 . . ?
C6 C7 H7A 109.4 . . ?
N2 C7 H7B 109.4 . . ?
C6 C7 H7B 109.4 . . ?
H7A C7 H7B 108.0 . . ?
N2 C8 C9 111.0(2) . . ?
N2 C8 H8A 109.4 . . ?
C9 C8 H8A 109.4 . . ?
N2 C8 H8B 109.4 . . ?
C9 C8 H8B 109.4 . . ?
H8A C8 H8B 108.0 . . ?
O1 C9 C8 111.3(3) . . ?
O1 C9 H9A 109.4 . . ?
C8 C9 H9A 109.4 . . ?
O1 C9 H9B 109.4 . . ?
C8 C9 H9B 109.4 . . ?
H9A C9 H9B 108.0 . . ?
N2 C11 C10 110.5(2) . . ?
N2 C11 H11A 109.6 . . ?
C10 C11 H11A 109.6 . . ?
N2 C11 H11B 109.6 . . ?
C10 C11 H11B 109.6 . . ?
H11A C11 H11B 108.1 . . ?
O1 C10 C11 111.3(2) . . ?
O1 C10 H10A 109.4 . . ?
C11 C10 H10A 109.4 . . ?
O1 C10 H10B 109.4 . . ?
C11 C10 H10B 109.4 . . ?
H10A C10 H10B 108.0 . . ?

loop_
_geom_bond_atom_site_label_1
_geom_bond_atom_site_label_2
_geom_bond_distance
_geom_bond_site_symmetry_2
_geom_bond_publ_flag
Co1 N1 2.035(2) . ?
Co1 N2 2.130(2) . ?
Co1 Cl1 2.2213(8) . ?
Co1 Cl2 2.2258(7) . ?
S1 C5 1.691(4) . ?
S1 C2 1.720(3) . ?
O1 C10 1.421(4) . ?
O1 C9 1.427(4) . ?
N1 C1 1.280(3) . ?
N1 C6 1.477(3) . ?
C1 C2 1.435(4) . ?
C1 H1 0.9300 . ?
N2 C7 1.484(3) . ?
N2 C11 1.490(3) . ?
N2 C8 1.491(3) . ?
C2 C3 1.393(4) . ?
C3 C4 1.366(5) . ?
C3 H3 0.9300 . ?
C4 C5 1.361(6) . ?
C4 H4 0.9300 . ?
C5 H5 0.9300 . ?
C6 C7 1.515(4) . ?
C6 H6A 0.9700 . ?
C6 H6B 0.9700 . ?
C7 H7A 0.9700 . ?
C7 H7B 0.9700 . ?
C8 C9 1.516(4) . ?
C8 H8A 0.9700 . ?
C8 H8B 0.9700 . ?
C9 H9A 0.9700 . ?
C9 H9B 0.9700 . ?
C11 C10 1.500(4) . ?
C11 H11A 0.9700 . ?
C11 H11B 0.9700 . ?
C10 H10A 0.9700 . ?
C10 H10B 0.9700 . ?

loop_
_geom_torsion_atom_site_label_1
_geom_torsion_atom_site_label_2
_geom_torsion_atom_site_label_3
_geom_torsion_atom_site_label_4
_geom_torsion
_geom_torsion_site_symmetry_1
_geom_torsion_site_symmetry_2
_geom_torsion_site_symmetry_3
_geom_torsion_site_symmetry_4
_geom_torsion_publ_flag
C6 N1 C1 C2 178.6(3) . . . . ?
Co1 N1 C1 C2 6.1(4) . . . . ?
N1 C1 C2 C3 -178.3(3) . . . . ?
N1 C1 C2 S1 -0.1(4) . . . . ?
C5 S1 C2 C3 -0.2(3) . . . . ?
C5 S1 C2 C1 -178.6(3) . . . . ?
C1 C2 C3 C4 178.5(3) . . . . ?
S1 C2 C3 C4 0.1(4) . . . . ?
C2 C3 C4 C5 0.0(5) . . . . ?
C3 C4 C5 S1 -0.2(5) . . . . ?
C2 S1 C5 C4 0.2(3) . . . . ?
C1 N1 C6 C7 -141.1(2) . . . . ?
Co1 N1 C6 C7 33.3(2) . . . . ?
C11 N2 C7 C6 167.6(2) . . . . ?
C8 N2 C7 C6 -75.6(3) . . . . ?
Co1 N2 C7 C6 47.0(2) . . . . ?
N1 C6 C7 N2 -56.6(3) . . . . ?
C7 N2 C8 C9 -173.5(2) . . . . ?
C11 N2 C8 C9 -55.9(3) . . . . ?
Co1 N2 C8 C9 73.0(3) . . . . ?
C10 O1 C9 C8 -58.2(3) . . . . ?
N2 C8 C9 O1 57.8(3) . . . . ?
C7 N2 C11 C10 176.0(2) . . . . ?
C8 N2 C11 C10 57.2(3) . . . . ?
Co1 N2 C11 C10 -72.2(3) . . . . ?
C9 O1 C10 C11 59.8(3) . . . . ?
N2 C11 C10 O1 -60.7(3) . . . . ?
